data_1572031
loop_
_publ_author_name
'Nascimento, Mitchell A.'
'LaPierre, Etienne A.'
'Patrick, Brian O.'
'Watson, Jade E. T.'
'Watanabe, Lara'
'Rawson, Jeremy'
'Hering-Junghans, Christian'
'Manners, Ian'

_publ_section_title
;
 1,3-Dipolar cyclisation reactions of nitriles with sterically encumbered
 cyclic triphosphanes: synthesis and electronic structure of
 phosphorus-rich heterocycles with tunable colour.
;
_journal_issue 30
_journal_name_full 'Chemical science'
_journal_page_first 12006
_journal_page_last 12016
_journal_paper_doi 10.1039/d4sc02497d
_journal_volume 15
_journal_year 2024
_chemical_formula_moiety 'C F3 O3 S, C29 H37 N P3'
_chemical_formula_sum 'C30 H37 F3 N O3 P3 S'
_chemical_formula_weight 641.57
_space_group_crystal_system monoclinic
_space_group_IT_number 14
_space_group_name_Hall '-P 2yn'
_space_group_name_H-M_alt 'P 1 21/n 1'
_atom_sites_solution_hydrogens geom
_atom_sites_solution_primary dual
_audit_creation_date 2023-09-01
_audit_creation_method
;
Olex2 1.5
(compiled 2023.08.24 svn.re1ec1418 for OlexSys, GUI svn.r6817)
;
_audit_update_record
;
2023-09-05 deposited with the CCDC.	2024-07-01 downloaded from the CCDC.
;
_cell_angle_alpha 90
_cell_angle_beta 115.243(3)
_cell_angle_gamma 90
_cell_formula_units_Z 4
_cell_length_a 11.5917(10)
_cell_length_b 22.103(2)
_cell_length_c 13.3286(12)
_cell_measurement_reflns_used 6356
_cell_measurement_temperature 100(2)
_cell_measurement_theta_max 21.98
_cell_measurement_theta_min 2.50
_cell_volume 3088.8(5)
_computing_cell_refinement 'SAINT V8.40B (?, 2016)'
_computing_data_reduction 'SAINT V8.40B (?, 2016)'
_computing_molecular_graphics 'Olex2 1.5 (Dolomanov et al., 2009)'
_computing_publication_material 'Olex2 1.5 (Dolomanov et al., 2009)'
_computing_structure_refinement 'XL  (Sheldrick, 2008)'
_computing_structure_solution 'SHELXT 2018/2 (Sheldrick, 2018)'
_diffrn_ambient_temperature 100(2)
_diffrn_detector 'Bruker APEX2 area detector'
_diffrn_detector_area_resol_mean 7.9
_diffrn_detector_type 'CCD area detector'
_diffrn_measured_fraction_theta_full 0.993
_diffrn_measured_fraction_theta_max 0.993
_diffrn_measurement_device 'Bruker D8 Kappa diffractometer'
_diffrn_measurement_device_type 'Bruker APEX-II CCD'
_diffrn_measurement_method '\f and \w scans'
_diffrn_radiation_monochromator 'TRIUMPH curved-crystal'
_diffrn_radiation_probe x-ray
_diffrn_radiation_type MoK\a
_diffrn_radiation_wavelength 0.71073
_diffrn_reflns_av_R_equivalents 0.222
_diffrn_reflns_av_unetI/netI 0.1394
_diffrn_reflns_Laue_measured_fraction_full 0.993
_diffrn_reflns_Laue_measured_fraction_max 0.993
_diffrn_reflns_limit_h_max 11
_diffrn_reflns_limit_h_min -12
_diffrn_reflns_limit_k_max 23
_diffrn_reflns_limit_k_min 0
_diffrn_reflns_limit_l_max 14
_diffrn_reflns_limit_l_min 0
_diffrn_reflns_number 4016
_diffrn_reflns_point_group_measured_fraction_full 0.993
_diffrn_reflns_point_group_measured_fraction_max 0.993
_diffrn_reflns_theta_full 22.496
_diffrn_reflns_theta_max 22.496
_diffrn_reflns_theta_min 1.843
_diffrn_source 'sealed X-ray tube'
_diffrn_source_current 0.99
_diffrn_source_power 0.0495
_diffrn_source_type 'Incoatec I\ms'
_diffrn_source_voltage 50.0
_diffrn_standards_number 0
_exptl_absorpt_coefficient_mu 0.311
_exptl_absorpt_correction_T_max 0.985
_exptl_absorpt_correction_T_min 0.714
_exptl_absorpt_correction_type multi-scan
_exptl_absorpt_process_details
;
 TWINABS-2012/1 (Bruker,2012) was used for absorption correction.
 
For component 1:
 wR2(int) was 0.1760 before and 0.0837 after correction.
 
For component 2:
 wR2(int) was 0.1716 before and 0.0954 after correction.
 The Ratio of minimum to maximum transmission is 0.73.

Final HKLF 4 output contains 75572 reflections, Rint = 0.2218
 (13552 with I > 3sig(I), Rint = 0.1059)
;
_exptl_crystal_density_diffrn 1.380
_exptl_crystal_description irregular
_exptl_crystal_F_000 1344
_exptl_crystal_size_max 0.15
_exptl_crystal_size_mid 0.09
_exptl_crystal_size_min 0.05
_refine_diff_density_max 0.376
_refine_diff_density_min -0.439
_refine_diff_density_rms 0.092
_refine_ls_extinction_coef 0.0031(10)
_refine_ls_extinction_expression Fc^*^=kFc[1+0.001xFc^2^\l^3^/sin(2\q)]^-1/4^
_refine_ls_extinction_method 'SHELXL-2019/1 (Sheldrick 2019)'
_refine_ls_goodness_of_fit_ref 1.064
_refine_ls_hydrogen_treatment constr
_refine_ls_matrix_type full
_refine_ls_number_parameters 381
_refine_ls_number_reflns 4016
_refine_ls_number_restraints 0
_refine_ls_restrained_S_all 1.064
_refine_ls_R_factor_all 0.1575
_refine_ls_R_factor_gt 0.0852
_refine_ls_shift/su_max 0.000
_refine_ls_shift/su_mean 0.000
_refine_ls_structure_factor_coef Fsqd
_refine_ls_weighting_details 'w=1/[\s^2^(Fo^2^)+(0.1044P)^2^+0.4427P] where P=(Fo^2^+2Fc^2^)/3'
_refine_ls_weighting_scheme calc
_refine_ls_wR_factor_gt 0.1812
_refine_ls_wR_factor_ref 0.2095
_reflns_Friedel_coverage 0.000
_reflns_number_gt 2387
_reflns_number_total 4016
_reflns_threshold_expression 'I > 2\s(I)'
_cod_data_source_file d4sc02497d4.cif
_cod_data_source_block im073
_cod_depositor_comments 'Adding full bibliography for 1572027--1572043.cif.'
_cod_database_code 1572031
_shelx_shelxl_version_number 2019/1
_shelx_space_group_comment
;
The symmetry employed for this shelxl refinement is uniquely defined
by the following loop, which should always be used as a source of
symmetry information in preference to the above space-group names.
They are only intended as comments.
;
_shelx_estimated_absorpt_t_max 0.985
_shelx_estimated_absorpt_t_min 0.955
_olex2_refinement_description
;
1. Fixed Uiso
 At 1.2 times of:
  All C(H) groups, All N(H) groups
 At 1.5 times of:
  All C(H,H,H) groups
2.a Aromatic/amide H refined with riding coordinates:
 N1(H1), C6(H6), C9(H9), C15(H15), C18(H18), C24(H24), C27(H27)
2.b Idealised Me refined as rotating group:
 C2(H2A,H2B,H2C), C5(H5A,H5B,H5C), C8(H8A,H8B,H8C), C11(H11A,H11B,H11C),
 C14(H14A,H14B,H14C), C17(H17A,H17B,H17C), C20(H20A,H20B,H20C), C23(H23A,H23B,
 H23C), C26(H26A,H26B,H26C), C29(H29A,H29B,H29C)
;
_olex2_submission_special_instructions 'No special instructions were received'

loop_
_space_group_symop_operation_xyz
'x, y, z'
'-x+1/2, y+1/2, -z+1/2'
'-x, -y, -z'
'x-1/2, -y-1/2, z-1/2'

loop_
_atom_site_label
_atom_site_type_symbol
_atom_site_fract_x
_atom_site_fract_y
_atom_site_fract_z
_atom_site_U_iso_or_equiv
_atom_site_adp_type
_atom_site_occupancy
_atom_site_site_symmetry_order
_atom_site_calc_flag
_atom_site_refinement_flags_posn
_atom_site_refinement_flags_adp
_atom_site_refinement_flags_occupancy
_atom_site_disorder_assembly
_atom_site_disorder_group
S1 S 1.1003(2) 0.75829(10) 0.42262(19) 0.0433(7) Uani 1 1 d . . . . .
P1 P 0.79334(19) 0.69189(9) 0.48301(16) 0.0266(6) Uani 1 1 d . . . . .
P2 P 0.66089(19) 0.61378(9) 0.45680(16) 0.0256(6) Uani 1 1 d . . . . .
P3 P 0.69225(19) 0.57371(9) 0.32000(16) 0.0274(6) Uani 1 1 d . . . . .
F1 F 1.2817(5) 0.6923(3) 0.4099(5) 0.0763(18) Uani 1 1 d . . . . .
F2 F 1.3143(5) 0.7168(3) 0.5759(4) 0.0681(16) Uani 1 1 d . . . . .
F3 F 1.1772(5) 0.6481(3) 0.4881(5) 0.0701(17) Uani 1 1 d . . . . .
O1 O 1.0119(5) 0.7320(3) 0.3182(4) 0.0509(17) Uani 1 1 d . . . . .
O2 O 1.1657(6) 0.8111(3) 0.4119(5) 0.0625(19) Uani 1 1 d . . . . .
O3 O 1.0509(5) 0.7604(3) 0.5046(5) 0.0481(16) Uani 1 1 d . . . . .
N1 N 0.8137(6) 0.6799(3) 0.3596(5) 0.0281(16) Uani 1 1 d . . . . .
H1 H 0.864793 0.705214 0.347208 0.034 Uiso 1 1 calc R U . . .
C1 C 0.7613(7) 0.6376(3) 0.2850(6) 0.0256(19) Uani 1 1 d . . . . .
C2 C 0.7795(7) 0.6406(4) 0.1804(6) 0.034(2) Uani 1 1 d . . . . .
H2A H 0.800337 0.600213 0.162560 0.051 Uiso 1 1 calc R U . . .
H2B H 0.849331 0.668523 0.190660 0.051 Uiso 1 1 calc R U . . .
H2C H 0.700785 0.654973 0.119539 0.051 Uiso 1 1 calc R U . . .
C3 C 0.5391(7) 0.5605(3) 0.2019(6) 0.0254(19) Uani 1 1 d . . . . .
C4 C 0.5136(7) 0.5005(3) 0.1647(6) 0.0220(18) Uani 1 1 d . . . . .
C5 C 0.6108(7) 0.4498(3) 0.2098(7) 0.037(2) Uani 1 1 d . . . . .
H5A H 0.566421 0.410902 0.198284 0.056 Uiso 1 1 calc R U . . .
H5B H 0.662763 0.456098 0.289290 0.056 Uiso 1 1 calc R U . . .
H5C H 0.666037 0.449710 0.170933 0.056 Uiso 1 1 calc R U . . .
C6 C 0.3940(8) 0.4863(4) 0.0803(6) 0.033(2) Uani 1 1 d . . . . .
H6 H 0.375854 0.445851 0.054047 0.040 Uiso 1 1 calc R U . . .
C7 C 0.3018(7) 0.5304(4) 0.0348(6) 0.030(2) Uani 1 1 d . . . . .
C8 C 0.1694(7) 0.5147(4) -0.0543(6) 0.041(2) Uani 1 1 d . . . . .
H8A H 0.104840 0.526204 -0.028570 0.062 Uiso 1 1 calc R U . . .
H8B H 0.164264 0.471127 -0.068892 0.062 Uiso 1 1 calc R U . . .
H8C H 0.154010 0.536789 -0.122637 0.062 Uiso 1 1 calc R U . . .
C9 C 0.3289(7) 0.5899(3) 0.0718(6) 0.0250(19) Uani 1 1 d . . . . .
H9 H 0.265699 0.620240 0.039887 0.030 Uiso 1 1 calc R U . . .
C10 C 0.4459(7) 0.6051(3) 0.1540(6) 0.0264(19) Uani 1 1 d . . . . .
C11 C 0.4658(8) 0.6711(3) 0.1926(6) 0.032(2) Uani 1 1 d . . . . .
H11A H 0.385204 0.693184 0.156295 0.048 Uiso 1 1 calc R U . . .
H11B H 0.530218 0.689711 0.173061 0.048 Uiso 1 1 calc R U . . .
H11C H 0.494811 0.672619 0.273230 0.048 Uiso 1 1 calc R U . . .
C12 C 0.7470(7) 0.5590(3) 0.5688(6) 0.0254(19) Uani 1 1 d . . . . .
C13 C 0.8716(7) 0.5372(3) 0.5987(6) 0.0237(19) Uani 1 1 d . . . . .
C14 C 0.9633(7) 0.5659(3) 0.5588(6) 0.031(2) Uani 1 1 d . . . . .
H14A H 1.047314 0.546842 0.596358 0.046 Uiso 1 1 calc R U . . .
H14B H 0.970547 0.609247 0.575628 0.046 Uiso 1 1 calc R U . . .
H14C H 0.931306 0.560110 0.478469 0.046 Uiso 1 1 calc R U . . .
C15 C 0.9156(7) 0.4889(3) 0.6710(6) 0.0271(19) Uani 1 1 d . . . . .
H15 H 0.999692 0.474476 0.690769 0.033 Uiso 1 1 calc R U . . .
C16 C 0.8414(7) 0.4609(3) 0.7158(6) 0.028(2) Uani 1 1 d . . . . .
C17 C 0.8896(8) 0.4069(3) 0.7907(6) 0.037(2) Uani 1 1 d . . . . .
H17A H 0.929739 0.378402 0.758953 0.055 Uiso 1 1 calc R U . . .
H17B H 0.818109 0.386971 0.798193 0.055 Uiso 1 1 calc R U . . .
H17C H 0.952362 0.420048 0.863935 0.055 Uiso 1 1 calc R U . . .
C18 C 0.7222(8) 0.4847(3) 0.6897(6) 0.033(2) Uani 1 1 d . . . . .
H18 H 0.671434 0.467356 0.722494 0.039 Uiso 1 1 calc R U . . .
C19 C 0.6730(7) 0.5332(3) 0.6169(6) 0.0262(19) Uani 1 1 d . . . . .
C20 C 0.5427(7) 0.5563(3) 0.6001(6) 0.032(2) Uani 1 1 d . . . . .
H20A H 0.552871 0.587866 0.654941 0.048 Uiso 1 1 calc R U . . .
H20B H 0.492590 0.522837 0.609380 0.048 Uiso 1 1 calc R U . . .
H20C H 0.498373 0.573129 0.525270 0.048 Uiso 1 1 calc R U . . .
C21 C 0.6763(7) 0.7536(3) 0.4419(6) 0.027(2) Uani 1 1 d . . . . .
C22 C 0.6161(7) 0.7604(3) 0.5151(6) 0.0226(18) Uani 1 1 d . . . . .
C23 C 0.6553(7) 0.7243(3) 0.6218(6) 0.030(2) Uani 1 1 d . . . . .
H23A H 0.615878 0.684137 0.604679 0.045 Uiso 1 1 calc R U . . .
H23B H 0.627048 0.745490 0.671968 0.045 Uiso 1 1 calc R U . . .
H23C H 0.748344 0.720037 0.657537 0.045 Uiso 1 1 calc R U . . .
C24 C 0.5191(7) 0.8027(3) 0.4901(6) 0.029(2) Uani 1 1 d . . . . .
H24 H 0.478079 0.806377 0.538229 0.035 Uiso 1 1 calc R U . . .
C25 C 0.4803(7) 0.8395(3) 0.3986(6) 0.0253(19) Uani 1 1 d . . . . .
C26 C 0.3724(8) 0.8840(3) 0.3706(7) 0.042(2) Uani 1 1 d . . . . .
H26A H 0.291518 0.864127 0.324226 0.062 Uiso 1 1 calc R U . . .
H26B H 0.385727 0.918370 0.330310 0.062 Uiso 1 1 calc R U . . .
H26C H 0.369922 0.898424 0.439198 0.062 Uiso 1 1 calc R U . . .
C27 C 0.5455(7) 0.8348(3) 0.3337(6) 0.029(2) Uani 1 1 d . . . . .
H27 H 0.520702 0.860756 0.271133 0.035 Uiso 1 1 calc R U . . .
C28 C 0.6453(7) 0.7946(3) 0.3531(6) 0.0256(19) Uani 1 1 d . . . . .
C29 C 0.7103(8) 0.7985(3) 0.2777(6) 0.033(2) Uani 1 1 d . . . . .
H29A H 0.802598 0.801702 0.321951 0.050 Uiso 1 1 calc R U . . .
H29B H 0.679533 0.834207 0.230061 0.050 Uiso 1 1 calc R U . . .
H29C H 0.691248 0.762039 0.231481 0.050 Uiso 1 1 calc R U . . .
C30 C 1.2249(9) 0.7006(5) 0.4777(8) 0.052(3) Uani 1 1 d . . . . .

loop_
_atom_site_aniso_label
_atom_site_aniso_U_11
_atom_site_aniso_U_22
_atom_site_aniso_U_33
_atom_site_aniso_U_23
_atom_site_aniso_U_13
_atom_site_aniso_U_12
S1 0.0375(14) 0.0558(17) 0.0359(14) -0.0070(11) 0.0152(12) -0.0166(12)
P1 0.0268(13) 0.0292(14) 0.0195(12) -0.0007(9) 0.0058(10) -0.0022(9)
P2 0.0233(12) 0.0289(14) 0.0189(12) 0.0019(9) 0.0036(10) -0.0012(9)
P3 0.0264(13) 0.0278(14) 0.0213(12) 0.0001(9) 0.0038(10) 0.0009(9)
F1 0.051(4) 0.117(5) 0.066(4) -0.033(3) 0.031(3) -0.011(3)
F2 0.044(3) 0.105(5) 0.041(4) -0.018(3) 0.005(3) -0.008(3)
F3 0.065(4) 0.066(4) 0.068(4) -0.001(3) 0.017(3) -0.010(3)
O1 0.056(4) 0.065(4) 0.025(4) -0.008(3) 0.011(3) -0.026(3)
O2 0.071(5) 0.057(5) 0.065(5) -0.009(3) 0.035(4) -0.030(4)
O3 0.037(4) 0.076(5) 0.037(4) -0.015(3) 0.021(3) -0.009(3)
N1 0.025(4) 0.027(4) 0.024(4) 0.001(3) 0.003(3) -0.001(3)
C1 0.025(5) 0.031(5) 0.018(5) 0.001(4) 0.008(4) 0.002(4)
C2 0.038(5) 0.046(6) 0.018(5) -0.003(4) 0.011(4) 0.004(4)
C3 0.019(5) 0.029(5) 0.026(5) -0.001(4) 0.008(4) -0.001(4)
C4 0.020(5) 0.028(5) 0.020(5) -0.001(4) 0.010(4) -0.001(4)
C5 0.032(5) 0.029(5) 0.042(6) -0.008(4) 0.008(5) 0.002(4)
C6 0.043(6) 0.024(5) 0.028(5) -0.008(4) 0.010(5) -0.002(4)
C7 0.021(5) 0.040(6) 0.024(5) 0.000(4) 0.004(4) 0.003(4)
C8 0.033(5) 0.038(6) 0.033(5) -0.005(4) -0.004(4) -0.004(4)
C9 0.022(5) 0.022(5) 0.019(5) 0.008(4) -0.002(4) 0.005(4)
C10 0.023(5) 0.032(5) 0.020(5) 0.006(4) 0.005(4) 0.001(4)
C11 0.038(5) 0.028(5) 0.028(5) 0.000(4) 0.011(4) 0.005(4)
C12 0.015(5) 0.028(5) 0.020(4) -0.004(3) -0.005(4) -0.007(3)
C13 0.027(5) 0.023(5) 0.017(4) -0.003(4) 0.005(4) -0.011(4)
C14 0.023(5) 0.038(5) 0.021(5) -0.010(4) -0.001(4) 0.001(4)
C15 0.022(5) 0.029(5) 0.020(5) -0.002(4) 0.000(4) -0.001(4)
C16 0.027(5) 0.029(5) 0.019(5) -0.001(4) 0.001(4) -0.005(4)
C17 0.046(6) 0.028(5) 0.024(5) 0.005(4) 0.004(4) -0.001(4)
C18 0.035(6) 0.032(5) 0.024(5) -0.002(4) 0.005(4) -0.005(4)
C19 0.032(5) 0.025(5) 0.017(4) -0.002(4) 0.005(4) -0.006(4)
C20 0.024(5) 0.040(6) 0.030(5) 0.010(4) 0.009(4) 0.002(4)
C21 0.023(5) 0.030(5) 0.023(5) -0.004(4) 0.003(4) -0.004(3)
C22 0.027(5) 0.022(5) 0.018(4) -0.005(3) 0.008(4) -0.008(4)
C23 0.035(5) 0.037(5) 0.018(5) 0.003(4) 0.010(4) 0.005(4)
C24 0.037(5) 0.023(5) 0.025(5) -0.007(4) 0.012(4) -0.006(4)
C25 0.016(5) 0.020(5) 0.032(5) -0.001(4) 0.003(4) 0.000(3)
C26 0.043(6) 0.035(6) 0.038(6) 0.007(4) 0.009(5) -0.003(4)
C27 0.033(5) 0.030(5) 0.021(5) -0.004(3) 0.008(4) -0.005(4)
C28 0.034(5) 0.019(5) 0.016(4) -0.007(4) 0.003(4) -0.009(4)
C29 0.040(5) 0.037(5) 0.022(5) 0.006(4) 0.011(4) -0.007(4)
C30 0.037(6) 0.085(9) 0.030(6) -0.016(5) 0.010(5) -0.019(6)

loop_
_atom_type_symbol
_atom_type_description
_atom_type_scat_dispersion_real
_atom_type_scat_dispersion_imag
_atom_type_scat_source
C C 0.0033 0.0016 'International Tables Vol C Tables 4.2.6.8 and 6.1.1.4'
H H 0.0000 0.0000 'International Tables Vol C Tables 4.2.6.8 and 6.1.1.4'
F F 0.0171 0.0103 'International Tables Vol C Tables 4.2.6.8 and 6.1.1.4'
N N 0.0061 0.0033 'International Tables Vol C Tables 4.2.6.8 and 6.1.1.4'
O O 0.0106 0.0060 'International Tables Vol C Tables 4.2.6.8 and 6.1.1.4'
P P 0.1023 0.0942 'International Tables Vol C Tables 4.2.6.8 and 6.1.1.4'
S S 0.1246 0.1234 'International Tables Vol C Tables 4.2.6.8 and 6.1.1.4'

loop_
_geom_angle_atom_site_label_1
_geom_angle_atom_site_label_2
_geom_angle_atom_site_label_3
_geom_angle
_geom_angle_site_symmetry_1
_geom_angle_site_symmetry_3
_geom_angle_publ_flag
O1 S1 C30 102.7(4) . . ?
O2 S1 O1 114.7(4) . . ?
O2 S1 O3 116.7(4) . . ?
O2 S1 C30 104.3(4) . . ?
O3 S1 O1 113.3(3) . . ?
O3 S1 C30 102.7(4) . . ?
N1 P1 P2 95.4(2) . . ?
N1 P1 C21 102.0(3) . . ?
C21 P1 P2 99.0(2) . . ?
P3 P2 P1 95.48(11) . . ?
C12 P2 P1 106.3(2) . . ?
C12 P2 P3 100.5(3) . . ?
C1 P3 P2 98.6(3) . . ?
C1 P3 C3 106.4(3) . . ?
C3 P3 P2 109.7(2) . . ?
P1 N1 H1 116.3 . . ?
C1 N1 P1 127.3(5) . . ?
C1 N1 H1 116.3 . . ?
N1 C1 P3 118.9(6) . . ?
N1 C1 C2 118.1(7) . . ?
C2 C1 P3 122.4(6) . . ?
C1 C2 H2A 109.5 . . ?
C1 C2 H2B 109.5 . . ?
C1 C2 H2C 109.5 . . ?
H2A C2 H2B 109.5 . . ?
H2A C2 H2C 109.5 . . ?
H2B C2 H2C 109.5 . . ?
C4 C3 P3 115.9(5) . . ?
C10 C3 P3 123.9(6) . . ?
C10 C3 C4 120.0(7) . . ?
C3 C4 C5 123.3(7) . . ?
C6 C4 C3 118.9(7) . . ?
C6 C4 C5 117.8(7) . . ?
C4 C5 H5A 109.5 . . ?
C4 C5 H5B 109.5 . . ?
C4 C5 H5C 109.5 . . ?
H5A C5 H5B 109.5 . . ?
H5A C5 H5C 109.5 . . ?
H5B C5 H5C 109.5 . . ?
C4 C6 H6 119.6 . . ?
C7 C6 C4 120.7(7) . . ?
C7 C6 H6 119.6 . . ?
C6 C7 C8 120.9(7) . . ?
C6 C7 C9 119.7(7) . . ?
C9 C7 C8 119.4(7) . . ?
C7 C8 H8A 109.5 . . ?
C7 C8 H8B 109.5 . . ?
C7 C8 H8C 109.5 . . ?
H8A C8 H8B 109.5 . . ?
H8A C8 H8C 109.5 . . ?
H8B C8 H8C 109.5 . . ?
C7 C9 H9 119.6 . . ?
C10 C9 C7 120.7(7) . . ?
C10 C9 H9 119.6 . . ?
C3 C10 C11 122.8(7) . . ?
C9 C10 C3 119.9(7) . . ?
C9 C10 C11 117.2(7) . . ?
C10 C11 H11A 109.5 . . ?
C10 C11 H11B 109.5 . . ?
C10 C11 H11C 109.5 . . ?
H11A C11 H11B 109.5 . . ?
H11A C11 H11C 109.5 . . ?
H11B C11 H11C 109.5 . . ?
C13 C12 P2 126.0(6) . . ?
C19 C12 P2 114.4(5) . . ?
C19 C12 C13 119.2(7) . . ?
C12 C13 C14 123.0(7) . . ?
C15 C13 C12 119.4(7) . . ?
C15 C13 C14 117.6(7) . . ?
C13 C14 H14A 109.5 . . ?
C13 C14 H14B 109.5 . . ?
C13 C14 H14C 109.5 . . ?
H14A C14 H14B 109.5 . . ?
H14A C14 H14C 109.5 . . ?
H14B C14 H14C 109.5 . . ?
C13 C15 H15 118.9 . . ?
C13 C15 C16 122.3(7) . . ?
C16 C15 H15 118.9 . . ?
C15 C16 C17 121.3(7) . . ?
C18 C16 C15 117.4(7) . . ?
C18 C16 C17 121.3(7) . . ?
C16 C17 H17A 109.5 . . ?
C16 C17 H17B 109.5 . . ?
C16 C17 H17C 109.5 . . ?
H17A C17 H17B 109.5 . . ?
H17A C17 H17C 109.5 . . ?
H17B C17 H17C 109.5 . . ?
C16 C18 H18 118.8 . . ?
C16 C18 C19 122.5(8) . . ?
C19 C18 H18 118.8 . . ?
C12 C19 C18 119.1(7) . . ?
C12 C19 C20 124.4(7) . . ?
C18 C19 C20 116.5(7) . . ?
C19 C20 H20A 109.5 . . ?
C19 C20 H20B 109.5 . . ?
C19 C20 H20C 109.5 . . ?
H20A C20 H20B 109.5 . . ?
H20A C20 H20C 109.5 . . ?
H20B C20 H20C 109.5 . . ?
C22 C21 P1 112.9(5) . . ?
C28 C21 P1 128.3(6) . . ?
C28 C21 C22 118.8(7) . . ?
C21 C22 C23 123.0(7) . . ?
C24 C22 C21 119.2(7) . . ?
C24 C22 C23 117.8(7) . . ?
C22 C23 H23A 109.5 . . ?
C22 C23 H23B 109.5 . . ?
C22 C23 H23C 109.5 . . ?
H23A C23 H23B 109.5 . . ?
H23A C23 H23C 109.5 . . ?
H23B C23 H23C 109.5 . . ?
C22 C24 H24 118.8 . . ?
C25 C24 C22 122.5(7) . . ?
C25 C24 H24 118.8 . . ?
C24 C25 C26 121.9(7) . . ?
C24 C25 C27 117.1(7) . . ?
C27 C25 C26 121.0(7) . . ?
C25 C26 H26A 109.5 . . ?
C25 C26 H26B 109.5 . . ?
C25 C26 H26C 109.5 . . ?
H26A C26 H26B 109.5 . . ?
H26A C26 H26C 109.5 . . ?
H26B C26 H26C 109.5 . . ?
C25 C27 H27 117.7 . . ?
C25 C27 C28 124.6(7) . . ?
C28 C27 H27 117.7 . . ?
C21 C28 C29 125.5(7) . . ?
C27 C28 C21 117.4(7) . . ?
C27 C28 C29 117.1(7) . . ?
C28 C29 H29A 109.5 . . ?
C28 C29 H29B 109.5 . . ?
C28 C29 H29C 109.5 . . ?
H29A C29 H29B 109.5 . . ?
H29A C29 H29C 109.5 . . ?
H29B C29 H29C 109.5 . . ?
F1 C30 S1 110.9(7) . . ?
F2 C30 S1 111.1(7) . . ?
F2 C30 F1 107.5(7) . . ?
F3 C30 S1 111.2(6) . . ?
F3 C30 F1 107.4(8) . . ?
F3 C30 F2 108.6(8) . . ?

loop_
_geom_bond_atom_site_label_1
_geom_bond_atom_site_label_2
_geom_bond_distance
_geom_bond_site_symmetry_2
_geom_bond_publ_flag
S1 O1 1.452(6) . ?
S1 O2 1.432(6) . ?
S1 O3 1.435(6) . ?
S1 C30 1.829(10) . ?
P1 P2 2.237(3) . ?
P1 N1 1.779(6) . ?
P1 C21 1.835(8) . ?
P2 P3 2.192(3) . ?
P2 C12 1.850(7) . ?
P3 C1 1.781(8) . ?
P3 C3 1.826(8) . ?
F1 C30 1.338(10) . ?
F2 C30 1.326(9) . ?
F3 C30 1.319(10) . ?
N1 H1 0.8800 . ?
N1 C1 1.309(9) . ?
C1 C2 1.499(10) . ?
C2 H2A 0.9800 . ?
C2 H2B 0.9800 . ?
C2 H2C 0.9800 . ?
C3 C4 1.402(10) . ?
C3 C10 1.399(10) . ?
C4 C5 1.519(10) . ?
C4 C6 1.399(10) . ?
C5 H5A 0.9800 . ?
C5 H5B 0.9800 . ?
C5 H5C 0.9800 . ?
C6 H6 0.9500 . ?
C6 C7 1.382(10) . ?
C7 C8 1.527(10) . ?
C7 C9 1.391(10) . ?
C8 H8A 0.9800 . ?
C8 H8B 0.9800 . ?
C8 H8C 0.9800 . ?
C9 H9 0.9500 . ?
C9 C10 1.374(10) . ?
C10 C11 1.532(10) . ?
C11 H11A 0.9800 . ?
C11 H11B 0.9800 . ?
C11 H11C 0.9800 . ?
C12 C13 1.409(10) . ?
C12 C19 1.392(10) . ?
C13 C14 1.516(10) . ?
C13 C15 1.381(10) . ?
C14 H14A 0.9800 . ?
C14 H14B 0.9800 . ?
C14 H14C 0.9800 . ?
C15 H15 0.9500 . ?
C15 C16 1.385(10) . ?
C16 C17 1.503(10) . ?
C16 C18 1.378(10) . ?
C17 H17A 0.9800 . ?
C17 H17B 0.9800 . ?
C17 H17C 0.9800 . ?
C18 H18 0.9500 . ?
C18 C19 1.395(10) . ?
C19 C20 1.519(10) . ?
C20 H20A 0.9800 . ?
C20 H20B 0.9800 . ?
C20 H20C 0.9800 . ?
C21 C22 1.430(10) . ?
C21 C28 1.411(10) . ?
C22 C23 1.521(10) . ?
C22 C24 1.390(10) . ?
C23 H23A 0.9800 . ?
C23 H23B 0.9800 . ?
C23 H23C 0.9800 . ?
C24 H24 0.9500 . ?
C24 C25 1.373(10) . ?
C25 C26 1.507(10) . ?
C25 C27 1.374(10) . ?
C26 H26A 0.9800 . ?
C26 H26B 0.9800 . ?
C26 H26C 0.9800 . ?
C27 H27 0.9500 . ?
C27 C28 1.392(10) . ?
C28 C29 1.494(10) . ?
C29 H29A 0.9800 . ?
C29 H29B 0.9800 . ?
C29 H29C 0.9800 . ?

loop_
_geom_hbond_atom_site_label_D
_geom_hbond_atom_site_label_H
_geom_hbond_atom_site_label_A
_geom_hbond_distance_DH
_geom_hbond_distance_HA
_geom_hbond_distance_DA
_geom_hbond_angle_DHA
_geom_hbond_site_symmetry_A
_geom_hbond_publ_flag
N1 H1 O1 0.88 1.99 2.827(8) 157.7 . yes

loop_
_geom_torsion_atom_site_label_1
_geom_torsion_atom_site_label_2
_geom_torsion_atom_site_label_3
_geom_torsion_atom_site_label_4
_geom_torsion
_geom_torsion_site_symmetry_1
_geom_torsion_site_symmetry_2
_geom_torsion_site_symmetry_3
_geom_torsion_site_symmetry_4
_geom_torsion_publ_flag
P1 P2 C12 C13 -50.1(7) . . . . ?
P1 P2 C12 C19 137.5(5) . . . . ?
P1 N1 C1 P3 -16.4(9) . . . . ?
P1 N1 C1 C2 172.7(5) . . . . ?
P1 C21 C22 C23 5.8(9) . . . . ?
P1 C21 C22 C24 -175.8(5) . . . . ?
P1 C21 C28 C27 175.2(5) . . . . ?
P1 C21 C28 C29 -4.5(11) . . . . ?
P2 P1 N1 C1 0.5(6) . . . . ?
P2 P1 C21 C22 65.6(5) . . . . ?
P2 P1 C21 C28 -117.4(6) . . . . ?
P2 P3 C1 N1 21.9(6) . . . . ?
P2 P3 C1 C2 -167.6(6) . . . . ?
P2 P3 C3 C4 -121.7(5) . . . . ?
P2 P3 C3 C10 53.7(7) . . . . ?
P2 C12 C13 C14 13.5(10) . . . . ?
P2 C12 C13 C15 -169.1(5) . . . . ?
P2 C12 C19 C18 170.1(5) . . . . ?
P2 C12 C19 C20 -13.0(9) . . . . ?
P3 P2 C12 C13 48.8(6) . . . . ?
P3 P2 C12 C19 -123.6(5) . . . . ?
P3 C3 C4 C5 -6.3(9) . . . . ?
P3 C3 C4 C6 174.9(5) . . . . ?
P3 C3 C10 C9 -174.1(6) . . . . ?
P3 C3 C10 C11 3.1(10) . . . . ?
O1 S1 C30 F1 61.8(7) . . . . ?
O1 S1 C30 F2 -178.7(6) . . . . ?
O1 S1 C30 F3 -57.6(7) . . . . ?
O2 S1 C30 F1 -58.2(7) . . . . ?
O2 S1 C30 F2 61.3(7) . . . . ?
O2 S1 C30 F3 -177.6(6) . . . . ?
O3 S1 C30 F1 179.6(6) . . . . ?
O3 S1 C30 F2 -61.0(7) . . . . ?
O3 S1 C30 F3 60.1(7) . . . . ?
N1 P1 C21 C22 163.1(5) . . . . ?
N1 P1 C21 C28 -19.9(7) . . . . ?
C1 P3 C3 C4 132.6(5) . . . . ?
C1 P3 C3 C10 -52.0(7) . . . . ?
C3 P3 C1 N1 135.5(6) . . . . ?
C3 P3 C1 C2 -54.1(7) . . . . ?
C3 C4 C6 C7 -0.4(11) . . . . ?
C4 C3 C10 C9 1.1(11) . . . . ?
C4 C3 C10 C11 178.3(6) . . . . ?
C4 C6 C7 C8 -177.7(7) . . . . ?
C4 C6 C7 C9 1.1(11) . . . . ?
C5 C4 C6 C7 -179.2(7) . . . . ?
C6 C7 C9 C10 -0.6(11) . . . . ?
C7 C9 C10 C3 -0.4(11) . . . . ?
C7 C9 C10 C11 -177.8(6) . . . . ?
C8 C7 C9 C10 178.2(7) . . . . ?
C10 C3 C4 C5 178.1(7) . . . . ?
C10 C3 C4 C6 -0.6(10) . . . . ?
C12 C13 C15 C16 0.0(11) . . . . ?
C13 C12 C19 C18 -2.8(10) . . . . ?
C13 C12 C19 C20 174.0(7) . . . . ?
C13 C15 C16 C17 177.5(7) . . . . ?
C13 C15 C16 C18 -3.0(11) . . . . ?
C14 C13 C15 C16 177.5(6) . . . . ?
C15 C16 C18 C19 3.1(11) . . . . ?
C16 C18 C19 C12 -0.2(11) . . . . ?
C16 C18 C19 C20 -177.3(7) . . . . ?
C17 C16 C18 C19 -177.4(7) . . . . ?
C19 C12 C13 C14 -174.4(6) . . . . ?
C19 C12 C13 C15 2.9(10) . . . . ?
C21 P1 N1 C1 -99.8(7) . . . . ?
C21 C22 C24 C25 -1.5(11) . . . . ?
C22 C21 C28 C27 -8.0(10) . . . . ?
C22 C21 C28 C29 172.3(6) . . . . ?
C22 C24 C25 C26 178.2(7) . . . . ?
C22 C24 C25 C27 -2.8(11) . . . . ?
C23 C22 C24 C25 177.1(7) . . . . ?
C24 C25 C27 C28 1.5(11) . . . . ?
C25 C27 C28 C21 3.9(11) . . . . ?
C25 C27 C28 C29 -176.4(7) . . . . ?
C26 C25 C27 C28 -179.4(7) . . . . ?
C28 C21 C22 C23 -171.5(7) . . . . ?
C28 C21 C22 C24 7.0(10) . . . . ?
